data_4116679
loop_
_publ_author_name
'Martin A. Bennett'
'Graham A. Heath'
'David C. R. Hockless'
'Ivan Kovacik'
'Anthony C. Willis'

_publ_contact_author
;
Prof M. A. Bennett
Research School of Chemistry
Australian National University
Canberra ACT 0200 Australia
;
_publ_contact_author_email '  bennett@rsc.anu.edu.au '
_publ_contact_author_fax ' 61 2 6249 0750 '
_publ_contact_author_phone ' 61 2 6249 3639  '
_publ_section_title
;
 Alkene Complexes of Divalent and Trivalent Ruthenium Stabilized by
 Chelation. Dependence of Coordinated Alkene Orientation on Metal
 Oxidation State
;
_journal_name_full 'Journal of the American Chemical Society'
_journal_page_first 932
_journal_page_last 941
_journal_paper_doi 10.1021/ja973282k
_journal_volume 120
_journal_year 1998
_chemical_formula_moiety 'C20 H50 N O4 Ru '
_chemical_formula_sum 'C20 H50 N O4 Ru'
_chemical_formula_weight 469.69
_chemical_name_systematic
;
Bis(acetylacetonato)(2-vinyl-N,N-dimethylaniline)ruthenium(II)
;
_space_group_IT_number 14
_symmetry_cell_setting monoclinic
_symmetry_Int_Tables_number 14
_symmetry_space_group_name_Hall '-P 2ybc'
_symmetry_space_group_name_H-M 'P 1 21/c 1'
_audit_creation_date 1997-10-06
_audit_creation_method 'by teXsan v1.7'
_cell_angle_alpha 90
_cell_angle_beta 101.23(3)
_cell_angle_gamma 90
_cell_formula_units_Z 4
_cell_length_a 11.892(3)
_cell_length_b 11.735(3)
_cell_length_c 14.649(4)
_cell_measurement_reflns_used 0
_cell_measurement_temperature 273.2
_cell_measurement_theta_max 0.0
_cell_measurement_theta_min 0.0
_cell_volume 2005.2(9)
_computing_cell_refinement 'MSC/AFC Diffractometer Control'
_computing_data_collection 'MSC/AFC Diffractometer Control'
_computing_data_reduction 'teXsan (MSC, 1995)'
_computing_publication_material 'teXsan (MSC, 1995)'
_computing_structure_refinement 'teXsan (MSC, 1995)'
_diffrn_ambient_temperature 273.2
_diffrn_measurement_device unknown
_diffrn_orient_matrix_UB_11 0.00000
_diffrn_orient_matrix_UB_12 0.00000
_diffrn_orient_matrix_UB_13 0.00000
_diffrn_orient_matrix_UB_21 0.00000
_diffrn_orient_matrix_UB_22 0.00000
_diffrn_orient_matrix_UB_23 0.00000
_diffrn_orient_matrix_UB_31 0.00000
_diffrn_orient_matrix_UB_32 0.00000
_diffrn_orient_matrix_UB_33 0.00000
_diffrn_radiation_detector 'scintillation counter'
_diffrn_radiation_monochromator graphite
_diffrn_radiation_source 'X-ray tube'
_diffrn_radiation_type 'Mo K\a'
_diffrn_radiation_wavelength 0.7107
_diffrn_reflns_av_R_equivalents 0.01318
_diffrn_reflns_limit_h_max 15
_diffrn_reflns_limit_h_min -15
_diffrn_reflns_limit_k_max 15
_diffrn_reflns_limit_k_min 0
_diffrn_reflns_limit_l_max 18
_diffrn_reflns_limit_l_min 0
_diffrn_reflns_number 4767
_diffrn_reflns_reduction_process 'Lp corrections applied'
_diffrn_reflns_theta_max 27.45
_diffrn_reflns_theta_min 2.24
_diffrn_standards_decay_% 0.00
_diffrn_standards_interval_count 0
_diffrn_standards_number 0
_exptl_absorpt_coefficient_mu 0.808
_exptl_absorpt_correction_type none
_exptl_crystal_colour unknown
_exptl_crystal_density_diffrn 1.556
_exptl_crystal_description unknown
_exptl_crystal_F_000 1012.00
_exptl_crystal_size_max 0.00
_exptl_crystal_size_mid 0.00
_exptl_crystal_size_min 0.00
_refine_diff_density_max 0.58
_refine_diff_density_min -0.56
_refine_ls_extinction_coef 0.000000245(9)
_refine_ls_extinction_expression 'equ(3) Acta Cryst.(1968) A24, p213.'
_refine_ls_extinction_method 'Zachariasen (1967)'
_refine_ls_goodness_of_fit_all 2.895
_refine_ls_goodness_of_fit_obs 3.175
_refine_ls_hydrogen_treatment noref
_refine_ls_matrix_type full
_refine_ls_number_constraints 0
_refine_ls_number_parameters 236
_refine_ls_number_reflns 3722
_refine_ls_number_restraints 0
_refine_ls_R_factor_all 0.0411
_refine_ls_R_factor_obs 0.0295
_refine_ls_shift/esd_max 0.0000
_refine_ls_shift/esd_mean 0.0010
_refine_ls_structure_factor_coef F
_refine_ls_weighting_details 'w = 1/[\s^2^(Fo)]'
_refine_ls_weighting_scheme calc
_refine_ls_wR_factor_all 0.0214
_refine_ls_wR_factor_obs 0.0210
_reflns_number_observed 3722
_reflns_number_total 4587
_reflns_observed_criterion >3.00\s(I)
_cod_data_source_file ja973282k_2.cif
_cod_data_source_block IXKB
_cod_depositor_comments
;
The following automatic conversions were performed:

'_refine_ls_weighting_scheme' value 'w = 1/[\s^2^(Fo)]' was changed
to 'calc'. New tag '_refine_ls_weighting_details' was created. The
value of the new tag was set to 'w = 1/[\s^2^(Fo)]'.

Automatic conversion script
Id: cif_fix_values 3143 2015-03-26 13:38:13Z robertas 
;
_cod_original_sg_symbol_H-M 'P 21/c '
_cod_original_formula_sum 'C20 H50 N O4 Ru '
_cod_database_code 4116679

loop_
_symmetry_equiv_pos_as_xyz
'   +x,   +y,   +z'
'   -x,1/2+y,1/2-z'
'   -x,   -y,   -z'
'   +x,1/2-y,1/2+z'

loop_
_atom_site_aniso_label
_atom_site_aniso_U_11
_atom_site_aniso_U_22
_atom_site_aniso_U_33
_atom_site_aniso_U_12
_atom_site_aniso_U_13
_atom_site_aniso_U_23
Ru(1) 0.0302(1) 0.0395(1) 0.0274(1) 0.0035(1) 0.00551(8) 0.0037(1)
O(1) 0.047(1) 0.042(1) 0.038(1) 0.005(1) 0.007(1) -0.003(1)
O(2) 0.036(1) 0.046(1) 0.034(1) 0.005(1) 0.0012(9) 0.008(1)
O(3) 0.033(1) 0.049(1) 0.035(1) -0.004(1) 0.0048(9) 0.006(1)
O(4) 0.033(1) 0.049(1) 0.029(1) 0.005(1) 0.0037(9) 0.008(1)
N(1) 0.038(1) 0.040(1) 0.025(1) 0.000(1) 0.010(1) 0.004(1)
C(1) 0.047(2) 0.040(2) 0.048(2) -0.007(2) 0.021(2) -0.003(2)
C(2) 0.086(3) 0.051(2) 0.053(2) 0.000(2) 0.023(2) -0.004(2)
C(3) 0.050(2) 0.040(2) 0.052(2) 0.009(2) 0.010(2) 0.008(2)
C(4) 0.029(2) 0.048(2) 0.047(2) 0.001(2) 0.005(1) 0.014(2)
C(5) 0.054(2) 0.060(2) 0.056(2) 0.005(2) -0.002(2) 0.018(2)
C(6) 0.040(2) 0.035(2) 0.038(2) -0.004(1) 0.012(1) -0.006(1)
C(7) 0.045(2) 0.059(2) 0.049(2) -0.011(2) 0.010(2) 0.000(2)
C(8) 0.031(2) 0.050(2) 0.037(2) -0.004(1) 0.003(1) -0.005(1)
C(9) 0.036(2) 0.047(2) 0.029(2) 0.008(1) 0.003(1) -0.004(1)
C(10) 0.039(2) 0.081(3) 0.038(2) 0.010(2) -0.001(1) 0.010(2)
C(11) 0.075(2) 0.056(2) 0.027(2) 0.001(2) 0.018(2) 0.005(2)
C(12) 0.038(2) 0.052(2) 0.049(2) 0.001(2) 0.016(1) -0.005(2)
C(13) 0.029(2) 0.039(2) 0.032(2) 0.001(1) 0.005(1) 0.005(1)
C(14) 0.049(2) 0.054(2) 0.042(2) -0.005(2) 0.014(2) -0.007(2)
C(15) 0.051(2) 0.054(2) 0.065(2) -0.011(2) 0.012(2) -0.018(2)
C(16) 0.049(2) 0.051(2) 0.077(3) -0.014(2) 0.021(2) -0.001(2)
C(17) 0.042(2) 0.057(2) 0.047(2) -0.005(2) 0.017(2) 0.005(2)
C(18) 0.032(2) 0.043(2) 0.031(2) 0.002(1) 0.004(1) 0.005(1)
C(19) 0.030(2) 0.049(2) 0.032(2) -0.002(1) 0.009(1) 0.002(1)
C(20) 0.037(2) 0.050(2) 0.061(2) 0.000(2) 0.015(2) 0.000(2)

loop_
_atom_site_label
_atom_site_fract_x
_atom_site_fract_y
_atom_site_fract_z
_atom_site_U_iso_or_equiv
_atom_site_occupancy
_atom_site_thermal_displace_type
_atom_site_calc_flag
Ru(1) 0.20890(2) 0.16050(2) -0.18550(2) 0.03236(6) 1.000 Uani d
O(1) 0.2045(2) 0.0254(2) -0.2755(1) 0.0424(6) 1.000 Uani d
O(2) 0.3014(2) 0.0732(2) -0.0739(1) 0.0394(6) 1.000 Uani d
O(3) 0.0746(2) 0.0826(2) -0.1370(1) 0.0388(6) 1.000 Uani d
O(4) 0.0915(2) 0.2300(2) -0.2958(1) 0.0374(6) 1.000 Uani d
N(1) 0.1985(2) 0.3020(2) -0.0907(1) 0.0339(7) 1.000 Uani d
C(1) 0.2577(3) -0.0666(3) -0.2513(2) 0.043(1) 1.000 Uani d
C(2) 0.2549(3) -0.1545(3) -0.3273(2) 0.062(1) 1.000 Uani d
C(3) 0.3178(3) -0.0947(3) -0.1620(2) 0.047(1) 1.000 Uani d
C(4) 0.3301(2) -0.0299(3) -0.0810(2) 0.042(1) 1.000 Uani d
C(5) 0.3823(3) -0.0861(3) 0.0105(2) 0.058(1) 1.000 Uani d
C(6) -0.0288(2) 0.0798(2) -0.1796(2) 0.0370(9) 1.000 Uani d
C(7) -0.1104(3) 0.0177(3) -0.1303(2) 0.051(1) 1.000 Uani d
C(8) -0.0723(2) 0.1298(2) -0.2654(2) 0.0396(9) 1.000 Uani d
C(9) -0.0133(2) 0.1995(2) -0.3170(2) 0.0377(9) 1.000 Uani d
C(10) -0.0772(2) 0.2500(3) -0.4074(2) 0.054(1) 1.000 Uani d
C(11) 0.2169(3) 0.2611(3) 0.0082(2) 0.052(1) 1.000 Uani d
C(12) 0.0803(2) 0.3519(3) -0.1134(2) 0.0454(9) 1.000 Uani d
C(13) 0.2808(2) 0.3920(2) -0.1006(2) 0.0337(8) 1.000 Uani d
C(14) 0.3019(3) 0.4836(3) -0.0397(2) 0.048(1) 1.000 Uani d
C(15) 0.3732(3) 0.5700(3) -0.0552(2) 0.057(1) 1.000 Uani d
C(16) 0.4249(3) 0.5664(3) -0.1317(3) 0.058(1) 1.000 Uani d
C(17) 0.4056(3) 0.4739(3) -0.1915(2) 0.048(1) 1.000 Uani d
C(18) 0.3339(2) 0.3848(2) -0.1764(2) 0.0354(8) 1.000 Uani d
C(19) 0.3156(2) 0.2832(3) -0.2375(2) 0.0369(9) 1.000 Uani d
C(20) 0.3781(2) 0.1854(3) -0.2154(2) 0.049(1) 1.000 Uani d
H(2a) 0.3210 -0.1462 -0.3542 0.074 1.000 Uiso c
H(2b) 0.2538 -0.2287 -0.3016 0.074 1.000 Uiso c
H(2c) 0.1880 -0.1437 -0.3739 0.074 1.000 Uiso c
H(3) 0.3548 -0.1669 -0.1560 0.057 1.000 Uiso c
H(5a) 0.3258 -0.1310 0.0314 0.070 1.000 Uiso c
H(5b) 0.4443 -0.1333 0.0020 0.070 1.000 Uiso c
H(5c) 0.4094 -0.0291 0.0555 0.070 1.000 Uiso c
H(7a) -0.0899 0.0317 -0.0653 0.061 1.000 Uiso c
H(7b) -0.1863 0.0440 -0.1528 0.061 1.000 Uiso c
H(7c) -0.1066 -0.0618 -0.1417 0.061 1.000 Uiso c
H(8) -0.1504 0.1149 -0.2915 0.048 1.000 Uiso c
H(10a) -0.0319 0.2428 -0.4539 0.065 1.000 Uiso c
H(10b) -0.1477 0.2108 -0.4267 0.065 1.000 Uiso c
H(10c) -0.0921 0.3284 -0.3984 0.065 1.000 Uiso c
H(11a) 0.2948 0.2394 0.0281 0.062 1.000 Uiso c
H(11b) 0.1989 0.3207 0.0468 0.062 1.000 Uiso c
H(11c) 0.1688 0.1974 0.0121 0.062 1.000 Uiso c
H(12a) 0.0255 0.2946 -0.1081 0.054 1.000 Uiso c
H(12b) 0.0662 0.3807 -0.1752 0.054 1.000 Uiso c
H(12c) 0.0742 0.4121 -0.0713 0.054 1.000 Uiso c
H(14) 0.2666 0.4864 0.0131 0.057 1.000 Uiso c
H(15) 0.3871 0.6325 -0.0133 0.068 1.000 Uiso c
H(16) 0.4734 0.6268 -0.1434 0.069 1.000 Uiso c
H(17) 0.4419 0.4711 -0.2437 0.057 1.000 Uiso c
H(19) 0.2593 0.2858 -0.2932 0.044 1.000 Uiso c
H(20a) 0.3649 0.1212 -0.2556 0.058 1.000 Uiso c
H(20b) 0.4346 0.1818 -0.1599 0.058 1.000 Uiso c

loop_
_atom_type_symbol
_atom_type_oxidation_number
_atom_type_number_in_cell
_atom_type_scat_dispersion_real
_atom_type_scat_dispersion_imag
_atom_type_scat_source
C 0 80 0.003 0.002
;International Tables for Crystallography
(1992, Vol. C, Tables 4.2.6.8 and 6.1.1.1)
;
H 0 200 0.000 0.000
;International Tables for Crystallography
(1992, Vol. C, Table 6.1.1.2)
;
N 0 4 0.006 0.003
;International Tables for Crystallography
(1992, Vol. C, Tables 4.2.6.8 and 6.1.1.1)
;
O 0 16 0.011 0.006
;International Tables for Crystallography
(1992, Vol. C, Tables 4.2.6.8 and 6.1.1.1)
;
Ru 0 4 -1.259 0.836
;International Tables for Crystallography
(1992, Vol. C, Tables 4.2.6.8 and 6.1.1.1)
;

loop_
_geom_angle_atom_site_label_1
_geom_angle_atom_site_label_2
_geom_angle_atom_site_label_3
_geom_angle
_geom_angle_publ_flag
O(1) Ru(1) O(2) 94.00(7) yes
O(1) Ru(1) O(3) 87.46(7) yes
O(1) Ru(1) O(4) 82.75(7) yes
O(1) Ru(1) N(1) 175.31(7) yes
O(1) Ru(1) C(19) 103.31(8) yes
O(1) Ru(1) C(20) 83.03(9) yes
O(2) Ru(1) O(3) 80.56(7) yes
O(2) Ru(1) O(4) 169.83(7) yes
O(2) Ru(1) N(1) 87.65(7) yes
O(2) Ru(1) C(19) 110.96(8) yes
O(2) Ru(1) C(20) 81.43(9) yes
O(3) Ru(1) O(4) 89.65(6) yes
O(3) Ru(1) N(1) 88.47(7) yes
O(3) Ru(1) C(19) 163.23(8) yes
O(3) Ru(1) C(20) 158.97(9) yes
O(4) Ru(1) N(1) 94.89(7) yes
O(4) Ru(1) C(19) 79.20(8) yes
O(4) Ru(1) C(20) 107.61(9) yes
N(1) Ru(1) C(19) 80.14(8) yes
N(1) Ru(1) C(20) 101.57(9) yes
C(19) Ru(1) C(20) 37.5(1) yes
Ru(1) O(1) C(1) 121.9(2) yes
Ru(1) O(2) C(4) 121.8(2) yes
Ru(1) O(3) C(6) 125.1(2) yes
Ru(1) O(4) C(9) 124.2(2) yes
Ru(1) N(1) C(11) 111.1(2) yes
Ru(1) N(1) C(12) 108.7(1) yes
Ru(1) N(1) C(13) 111.2(1) yes
C(11) N(1) C(12) 107.9(2) yes
C(11) N(1) C(13) 110.1(2) yes
C(12) N(1) C(13) 107.8(2) yes
O(1) C(1) C(2) 115.5(2) yes
O(1) C(1) C(3) 126.4(2) yes
C(2) C(1) C(3) 118.0(3) yes
C(1) C(2) H(2a) 109.5 no
C(1) C(2) H(2b) 109.5 no
C(1) C(2) H(2c) 109.5 no
H(2a) C(2) H(2b) 109.5 no
H(2a) C(2) H(2c) 109.5 no
H(2b) C(2) H(2c) 109.5 no
C(1) C(3) C(4) 128.5(3) yes
C(1) C(3) H(3) 115.8 no
C(4) C(3) H(3) 115.8 no
O(2) C(4) C(3) 126.8(2) yes
O(2) C(4) C(5) 114.6(3) yes
C(3) C(4) C(5) 118.6(3) yes
C(4) C(5) H(5a) 109.5 no
C(4) C(5) H(5b) 109.5 no
C(4) C(5) H(5c) 109.5 no
H(5a) C(5) H(5b) 109.5 no
H(5a) C(5) H(5c) 109.5 no
H(5b) C(5) H(5c) 109.5 no
O(3) C(6) C(7) 115.0(2) yes
O(3) C(6) C(8) 126.2(2) yes
C(7) C(6) C(8) 118.8(2) yes
C(6) C(7) H(7a) 109.5 no
C(6) C(7) H(7b) 109.5 no
C(6) C(7) H(7c) 109.5 no
H(7a) C(7) H(7b) 109.5 no
H(7a) C(7) H(7c) 109.5 no
H(7b) C(7) H(7c) 109.5 no
C(6) C(8) C(9) 126.7(2) yes
C(6) C(8) H(8) 116.6 no
C(9) C(8) H(8) 116.6 no
O(4) C(9) C(8) 126.8(2) yes
O(4) C(9) C(10) 114.6(2) yes
C(8) C(9) C(10) 118.5(2) yes
C(9) C(10) H(10a) 109.5 no
C(9) C(10) H(10b) 109.5 no
C(9) C(10) H(10c) 109.5 no
H(10a) C(10) H(10b) 109.5 no
H(10a) C(10) H(10c) 109.5 no
H(10b) C(10) H(10c) 109.5 no
N(1) C(11) H(11a) 109.5 no
N(1) C(11) H(11b) 109.5 no
N(1) C(11) H(11c) 109.5 no
H(11a) C(11) H(11b) 109.5 no
H(11a) C(11) H(11c) 109.5 no
H(11b) C(11) H(11c) 109.5 no
N(1) C(12) H(12a) 109.5 no
N(1) C(12) H(12b) 109.5 no
N(1) C(12) H(12c) 109.5 no
H(12a) C(12) H(12b) 109.5 no
H(12a) C(12) H(12c) 109.5 no
H(12b) C(12) H(12c) 109.5 no
N(1) C(13) C(14) 122.0(2) yes
N(1) C(13) C(18) 116.5(2) yes
C(14) C(13) C(18) 121.4(2) yes
C(13) C(14) C(15) 119.9(3) yes
C(13) C(14) H(14) 120.1 no
C(15) C(14) H(14) 120.1 no
C(14) C(15) C(16) 119.9(3) yes
C(14) C(15) H(15) 120.0 no
C(16) C(15) H(15) 120.0 no
C(15) C(16) C(17) 120.1(3) yes
C(15) C(16) H(16) 119.9 no
C(17) C(16) H(16) 119.9 no
C(16) C(17) C(18) 121.0(2) yes
C(16) C(17) H(17) 119.5 no
C(18) C(17) H(17) 119.5 no
C(13) C(18) C(17) 117.6(2) yes
C(13) C(18) C(19) 120.0(2) yes
C(17) C(18) C(19) 122.4(2) yes
Ru(1) C(19) C(18) 110.9(2) yes
Ru(1) C(19) C(20) 71.7(2) yes
Ru(1) C(19) H(19) 87.6 no
C(18) C(19) C(20) 121.1(2) yes
C(18) C(19) H(19) 119.4 no
C(20) C(19) H(19) 119.4 no
Ru(1) C(20) C(19) 70.8(1) yes
Ru(1) C(20) H(20a) 88.2 no
Ru(1) C(20) H(20b) 111.0 no
C(19) C(20) H(20a) 120.0 no
C(19) C(20) H(20b) 120.0 no
H(20a) C(20) H(20b) 120.0 no

loop_
_geom_bond_atom_site_label_1
_geom_bond_atom_site_label_2
_geom_bond_distance
_geom_bond_publ_flag
Ru(1) O(1) 2.055(2) yes
Ru(1) O(2) 2.048(2) yes
Ru(1) O(3) 2.077(2) yes
Ru(1) O(4) 2.074(2) yes
Ru(1) N(1) 2.179(2) yes
Ru(1) C(19) 2.142(2) yes
Ru(1) C(20) 2.153(3) yes
O(1) C(1) 1.272(3) yes
O(2) C(4) 1.269(3) yes
O(3) C(6) 1.271(3) yes
O(4) C(9) 1.273(3) yes
N(1) C(11) 1.494(3) yes
N(1) C(12) 1.494(3) yes
N(1) C(13) 1.474(3) yes
C(1) C(2) 1.508(4) yes
C(1) C(3) 1.397(4) yes
C(2) H(2a) 0.95 no
C(2) H(2b) 0.95 no
C(2) H(2c) 0.95 no
C(3) C(4) 1.393(4) yes
C(3) H(3) 0.95 no
C(4) C(5) 1.504(4) yes
C(5) H(5a) 0.95 no
C(5) H(5b) 0.95 no
C(5) H(5c) 0.95 no
C(6) C(7) 1.513(3) yes
C(6) C(8) 1.388(3) yes
C(7) H(7a) 0.95 no
C(7) H(7b) 0.95 no
C(7) H(7c) 0.95 no
C(8) C(9) 1.392(4) yes
C(8) H(8) 0.95 no
C(9) C(10) 1.508(3) yes
C(10) H(10a) 0.95 no
C(10) H(10b) 0.95 no
C(10) H(10c) 0.95 no
C(11) H(11a) 0.95 no
C(11) H(11b) 0.95 no
C(11) H(11c) 0.95 no
C(12) H(12a) 0.95 no
C(12) H(12b) 0.95 no
C(12) H(12c) 0.95 no
C(13) C(14) 1.381(4) yes
C(13) C(18) 1.382(3) yes
C(14) C(15) 1.373(4) yes
C(14) H(14) 0.95 no
C(15) C(16) 1.377(4) yes
C(15) H(15) 0.95 no
C(16) C(17) 1.373(4) yes
C(16) H(16) 0.95 no
C(17) C(18) 1.400(4) yes
C(17) H(17) 0.95 no
C(18) C(19) 1.477(4) yes
C(19) C(20) 1.382(4) yes
C(19) H(19) 0.95 no
C(20) H(20a) 0.95 no
C(20) H(20b) 0.95 no

loop_
_geom_torsion_atom_site_label_1
_geom_torsion_atom_site_label_2
_geom_torsion_atom_site_label_3
_geom_torsion_atom_site_label_4
_geom_torsion
_geom_torsion_publ_flag
Ru(1) O(1) C(1) C(2) -175.0(2) no
Ru(1) O(1) C(1) C(3) 5.0(4) no
Ru(1) O(2) C(4) C(3) 8.2(4) no
Ru(1) O(2) C(4) C(5) -171.3(2) no
Ru(1) O(3) C(6) C(7) 179.8(2) no
Ru(1) O(3) C(6) C(8) -0.8(4) no
Ru(1) O(4) C(9) C(8) 10.3(4) no
Ru(1) O(4) C(9) C(10) -172.3(2) no
Ru(1) N(1) C(11) H(11a) 70.1(3) no
Ru(1) N(1) C(11) H(11b) -169.9(2) no
Ru(1) N(1) C(11) H(11c) -49.9(3) no
Ru(1) N(1) C(12) H(12a) 58.6(2) no
Ru(1) N(1) C(12) H(12b) -61.4(2) no
Ru(1) N(1) C(12) H(12c) 178.6(2) no
Ru(1) N(1) C(13) C(14) -171.1(2) no
Ru(1) N(1) C(13) C(18) 11.9(3) no
Ru(1) C(19) C(18) C(13) -2.7(3) no
Ru(1) C(19) C(18) C(17) 176.0(2) no
Ru(1) C(19) C(20) H(20a) 76.2(3) no
Ru(1) C(19) C(20) H(20b) -103.8(3) no
Ru(1) C(20) C(19) C(18) 103.8(2) no
Ru(1) C(20) C(19) H(19) -76.2(2) no
O(1) Ru(1) O(2) C(4) -1.8(2) no
O(1) Ru(1) O(3) C(6) -75.3(2) no
O(1) Ru(1) O(4) C(9) 75.6(2) no
O(1) Ru(1) N(1) C(11) 89.3(9) no
O(1) Ru(1) N(1) C(12) -29.2(9) no
O(1) Ru(1) N(1) C(13) -147.7(8) no
O(1) Ru(1) C(19) C(18) -176.3(2) no
O(1) Ru(1) C(19) C(20) -59.1(2) no
O(1) Ru(1) C(19) H(19) 63.0(2) no
O(1) Ru(1) C(20) C(19) 122.7(2) no
O(1) Ru(1) C(20) H(20a) 0.0(2) no
O(1) Ru(1) C(20) H(20b) -121.6(2) no
O(1) C(1) C(2) H(2a) 93.9(3) no
O(1) C(1) C(2) H(2b) -146.1(3) no
O(1) C(1) C(2) H(2c) -26.1(4) no
O(1) C(1) C(3) C(4) 1.8(5) no
O(1) C(1) C(3) H(3) -178.2(2) no
O(2) Ru(1) O(1) C(1) -4.4(2) no
O(2) Ru(1) O(3) C(6) -169.8(2) no
O(2) Ru(1) O(4) C(9) 3.8(5) no
O(2) Ru(1) N(1) C(11) -21.3(2) no
O(2) Ru(1) N(1) C(12) -139.8(2) no
O(2) Ru(1) N(1) C(13) 101.7(1) no
O(2) Ru(1) C(19) C(18) -76.7(2) no
O(2) Ru(1) C(19) C(20) 40.5(2) no
O(2) Ru(1) C(19) H(19) 162.6(1) no
O(2) Ru(1) C(20) C(19) -142.2(2) no
O(2) Ru(1) C(20) H(20a) 95.1(2) no
O(2) Ru(1) C(20) H(20b) -26.5(2) no
O(2) C(4) C(3) C(1) -9.6(5) no
O(2) C(4) C(3) H(3) 170.4(2) no
O(2) C(4) C(5) H(5a) 99.9(3) no
O(2) C(4) C(5) H(5b) -140.1(3) no
O(2) C(4) C(5) H(5c) -20.1(4) no
O(3) Ru(1) O(1) C(1) -84.8(2) no
O(3) Ru(1) O(2) C(4) 85.0(2) no
O(3) Ru(1) O(4) C(9) -11.9(2) no
O(3) Ru(1) N(1) C(11) 59.3(2) no
O(3) Ru(1) N(1) C(12) -59.2(1) no
O(3) Ru(1) N(1) C(13) -177.7(1) no
O(3) Ru(1) C(19) C(18) 54.8(4) no
O(3) Ru(1) C(19) C(20) 172.0(2) no
O(3) Ru(1) C(19) H(19) -65.9(3) no
O(3) Ru(1) C(20) C(19) -173.5(2) no
O(3) Ru(1) C(20) H(20a) 63.7(4) no
O(3) Ru(1) C(20) H(20b) -57.9(4) no
O(3) C(6) C(7) H(7a) 37.7(4) no
O(3) C(6) C(7) H(7b) 157.7(2) no
O(3) C(6) C(7) H(7c) -82.3(3) no
O(3) C(6) C(8) C(9) -5.8(4) no
O(3) C(6) C(8) H(8) 174.2(2) no
O(4) Ru(1) O(1) C(1) -174.7(2) no
O(4) Ru(1) O(2) C(4) 69.1(4) no
O(4) Ru(1) O(3) C(6) 7.5(2) no
O(4) Ru(1) N(1) C(11) 148.8(2) no
O(4) Ru(1) N(1) C(12) 30.3(2) no
O(4) Ru(1) N(1) C(13) -88.2(1) no
O(4) Ru(1) C(19) C(18) 103.9(2) no
O(4) Ru(1) C(19) C(20) -138.9(2) no
O(4) Ru(1) C(19) H(19) -16.8(1) no
O(4) Ru(1) C(20) C(19) 42.6(2) no
O(4) Ru(1) C(20) H(20a) -80.1(2) no
O(4) Ru(1) C(20) H(20b) 158.3(2) no
O(4) C(9) C(8) C(6) 0.4(4) no
O(4) C(9) C(8) H(8) -179.6(2) no
O(4) C(9) C(10) H(10a) 46.2(4) no
O(4) C(9) C(10) H(10b) 166.2(2) no
O(4) C(9) C(10) H(10c) -73.8(3) no
N(1) Ru(1) O(1) C(1) -114.8(8) no
N(1) Ru(1) O(2) C(4) 173.8(2) no
N(1) Ru(1) O(3) C(6) 102.4(2) no
N(1) Ru(1) O(4) C(9) -100.3(2) no
N(1) Ru(1) C(19) C(18) 7.0(2) no
N(1) Ru(1) C(19) C(20) 124.1(2) no
N(1) Ru(1) C(19) H(19) -113.7(2) no
N(1) Ru(1) C(20) C(19) -56.4(2) no
N(1) Ru(1) C(20) H(20a) -179.1(2) no
N(1) Ru(1) C(20) H(20b) 59.3(2) no
N(1) C(13) C(14) C(15) -175.4(2) no
N(1) C(13) C(14) H(14) 4.6(4) no
N(1) C(13) C(18) C(17) 174.9(2) no
N(1) C(13) C(18) C(19) -6.3(3) no
C(1) O(1) Ru(1) C(19) 108.2(2) no
C(1) O(1) Ru(1) C(20) 76.4(2) no
C(1) C(3) C(4) C(5) 169.9(3) no
C(2) C(1) C(3) C(4) -178.3(3) no
C(2) C(1) C(3) H(3) 1.7(4) no
C(3) C(1) C(2) H(2a) -86.1(3) no
C(3) C(1) C(2) H(2b) 33.9(4) no
C(3) C(1) C(2) H(2c) 153.9(3) no
C(3) C(4) C(5) H(5a) -79.6(4) no
C(3) C(4) C(5) H(5b) 40.4(4) no
C(3) C(4) C(5) H(5c) 160.4(3) no
C(4) O(2) Ru(1) C(19) -107.7(2) no
C(4) O(2) Ru(1) C(20) -84.1(2) no
C(5) C(4) C(3) H(3) -10.1(4) no
C(6) O(3) Ru(1) C(19) 55.4(4) no
C(6) O(3) Ru(1) C(20) -138.3(3) no
C(6) C(8) C(9) C(10) -177.0(3) no
C(7) C(6) C(8) C(9) 173.5(2) no
C(7) C(6) C(8) H(8) -6.5(4) no
C(8) C(6) C(7) H(7a) -141.7(3) no
C(8) C(6) C(7) H(7b) -21.7(4) no
C(8) C(6) C(7) H(7c) 98.3(3) no
C(8) C(9) C(10) H(10a) -136.1(3) no
C(8) C(9) C(10) H(10b) -16.1(4) no
C(8) C(9) C(10) H(10c) 103.9(3) no
C(9) O(4) Ru(1) C(19) -179.3(2) no
C(9) O(4) Ru(1) C(20) 155.9(2) no
C(10) C(9) C(8) H(8) 3.0(4) no
C(11) N(1) Ru(1) C(19) -133.0(2) no
C(11) N(1) Ru(1) C(20) -102.0(2) no
C(11) N(1) C(12) H(12a) -61.9(3) no
C(11) N(1) C(12) H(12b) 178.1(2) no
C(11) N(1) C(12) H(12c) 58.1(3) no
C(11) N(1) C(13) C(14) -47.6(3) no
C(11) N(1) C(13) C(18) 135.4(2) no
C(12) N(1) Ru(1) C(19) 108.4(2) no
C(12) N(1) Ru(1) C(20) 139.4(2) no
C(12) N(1) C(11) H(11a) -170.9(2) no
C(12) N(1) C(11) H(11b) -50.9(3) no
C(12) N(1) C(11) H(11c) 69.1(3) no
C(12) N(1) C(13) C(14) 69.9(3) no
C(12) N(1) C(13) C(18) -107.1(2) no
C(13) N(1) Ru(1) C(19) -10.1(2) no
C(13) N(1) Ru(1) C(20) 20.9(2) no
C(13) N(1) C(11) H(11a) -53.5(3) no
C(13) N(1) C(11) H(11b) 66.5(3) no
C(13) N(1) C(11) H(11c) -173.5(2) no
C(13) N(1) C(12) H(12a) 179.2(2) no
C(13) N(1) C(12) H(12b) 59.2(3) no
C(13) N(1) C(12) H(12c) -60.8(3) no
C(13) C(14) C(15) C(16) 0.1(5) no
C(13) C(14) C(15) H(15) -179.9(3) no
C(13) C(18) C(17) C(16) 1.3(4) no
C(13) C(18) C(17) H(17) -178.7(2) no
C(13) C(18) C(19) C(20) -83.3(3) no
C(13) C(18) C(19) H(19) 96.7(3) no
C(14) C(13) C(18) C(17) -2.1(4) no
C(14) C(13) C(18) C(19) 176.6(2) no
C(14) C(15) C(16) C(17) -1.0(5) no
C(14) C(15) C(16) H(16) 179.0(3) no
C(15) C(14) C(13) C(18) 1.5(4) no
C(15) C(16) C(17) C(18) 0.3(5) no
C(15) C(16) C(17) H(17) -179.7(3) no
C(16) C(15) C(14) H(14) -179.9(3) no
C(16) C(17) C(18) C(19) -177.4(3) no
C(17) C(16) C(15) H(15) 179.0(3) no
C(17) C(18) C(19) C(20) 95.4(3) no
C(17) C(18) C(19) H(19) -84.6(3) no
C(18) C(13) C(14) H(14) -178.5(3) no
C(18) C(17) C(16) H(16) -179.7(3) no
C(18) C(19) Ru(1) C(20) -117.1(2) no
C(18) C(19) C(20) H(20a) -179.9990 no
C(18) C(19) C(20) H(20b) 0.0(4) no
C(19) Ru(1) C(20) H(20a) -122.7(3) no
C(19) Ru(1) C(20) H(20b) 115.7(3) no
C(19) C(18) C(17) H(17) 2.5(4) no
C(20) Ru(1) C(19) H(19) 122.2(3) no
H(14) C(14) C(15) H(15) 0.1(5) no
H(15) C(15) C(16) H(16) -1.0(6) no
H(16) C(16) C(17) H(17) 0.3(5) no
H(19) C(19) C(20) H(20a) 0.0(4) no
H(19) C(19) C(20) H(20b) 179.9990 no
